data_4501786
loop_
_publ_author_name
'Cui, Ping'
'Chen, Zhi'
'Gao, Dongliang'
'Zhao, Bin'
'Shi, Wei'
'Cheng, Peng'

_publ_section_title
;
 Syntheses, Structures, and Photoluminescence of a Series of
 Three-Dimensional Cd(II) Frameworks with a Flexible Ligand,
 1,5-Bis(5-tetrazolo)-3-oxapentane
;
_journal_issue 10
_journal_name_full 'Crystal Growth &amp; Design'
_journal_page_first 4370
_journal_paper_doi 10.1021/cg100467p
_journal_volume 10
_journal_year 2010
_chemical_formula_sum 'C12 H16 Br2 Cd3 N16 O2'
_chemical_formula_weight 913.43
_chemical_name_systematic
; 
 ? 
;
_space_group_IT_number 61
_symmetry_cell_setting orthorhombic
_symmetry_space_group_name_Hall '-P 2ac 2ab'
_symmetry_space_group_name_H-M 'P b c a'
_atom_sites_solution_hydrogens geom
_atom_sites_solution_primary direct
_atom_sites_solution_secondary difmap
_audit_creation_method SHELXL-97
_cell_angle_alpha 90.00
_cell_angle_beta 90.00
_cell_angle_gamma 90.00
_cell_formula_units_Z 4
_cell_length_a 14.3329(9)
_cell_length_b 9.8015(6)
_cell_length_c 16.5134(10)
_cell_measurement_reflns_used 7443
_cell_measurement_temperature 113(2)
_cell_measurement_theta_max 27.556
_cell_measurement_theta_min 3.1
_cell_volume 2319.9(2)
_computing_cell_refinement CrystalClear
_computing_data_collection CrystalClear
_computing_data_reduction CrystalClear
_computing_molecular_graphics 'Bruker SHELXTL'
_computing_publication_material 'Bruker SHELXTL'
_computing_structure_refinement 'SHELXL-97 (Sheldrick, 1997)'
_computing_structure_solution 'SHELXS-97 (Sheldrick, 1990)'
_diffrn_ambient_temperature 113(2)
_diffrn_measured_fraction_theta_full 0.998
_diffrn_measured_fraction_theta_max 0.998
_diffrn_measurement_device_type 'Rigaku Saturn'
_diffrn_measurement_method \w
_diffrn_radiation_monochromator confocal
_diffrn_radiation_source 'Rotating anode'
_diffrn_radiation_type MoK\a
_diffrn_radiation_wavelength 0.71075
_diffrn_reflns_av_R_equivalents 0.0536
_diffrn_reflns_av_sigmaI/netI 0.0328
_diffrn_reflns_limit_h_max 17
_diffrn_reflns_limit_h_min -17
_diffrn_reflns_limit_k_max 10
_diffrn_reflns_limit_k_min -11
_diffrn_reflns_limit_l_max 19
_diffrn_reflns_limit_l_min -19
_diffrn_reflns_number 12415
_diffrn_reflns_theta_full 25.01
_diffrn_reflns_theta_max 25.01
_diffrn_reflns_theta_min 3.52
_diffrn_standards_decay_% 0
_diffrn_standards_interval_count 0
_diffrn_standards_interval_time 0
_diffrn_standards_number 0
_exptl_absorpt_coefficient_mu 6.219
_exptl_absorpt_correction_T_max 0.2570
_exptl_absorpt_correction_T_min 0.1899
_exptl_absorpt_correction_type multi-scan
_exptl_absorpt_process_details CrystalClear
_exptl_crystal_colour Colorless
_exptl_crystal_density_diffrn 2.615
_exptl_crystal_density_method 'not measured'
_exptl_crystal_description Block
_exptl_crystal_F_000 1720
_exptl_crystal_size_max 0.40
_exptl_crystal_size_mid 0.40
_exptl_crystal_size_min 0.30
_refine_diff_density_max 0.662
_refine_diff_density_min -0.625
_refine_diff_density_rms 0.124
_refine_ls_extinction_coef 0.0108(4)
_refine_ls_extinction_expression Fc^*^=kFc[1+0.001xFc^2^\l^3^/sin(2\q)]^-1/4^
_refine_ls_extinction_method SHELXL
_refine_ls_goodness_of_fit_ref 1.120
_refine_ls_hydrogen_treatment constr
_refine_ls_matrix_type full
_refine_ls_number_parameters 161
_refine_ls_number_reflns 2041
_refine_ls_number_restraints 0
_refine_ls_restrained_S_all 1.120
_refine_ls_R_factor_all 0.0358
_refine_ls_R_factor_gt 0.0321
_refine_ls_shift/su_max 0.000
_refine_ls_shift/su_mean 0.000
_refine_ls_structure_factor_coef Fsqd
_refine_ls_weighting_details 'calc w=1/[\s^2^(Fo^2^)+(0.0522P)^2^+2.6011P] where P=(Fo^2^+2Fc^2^)/3'
_refine_ls_weighting_scheme calc
_refine_ls_wR_factor_gt 0.0871
_refine_ls_wR_factor_ref 0.0893
_reflns_number_gt 1916
_reflns_number_total 2041
_reflns_threshold_expression >2sigma(I)
_cod_data_source_file cg100467p_si_002.cif
_cod_data_source_block 6
_cod_original_sg_symbol_H-M Pbca
_cod_database_code 4501786

loop_
_symmetry_equiv_pos_as_xyz
'x, y, z'
'-x+1/2, -y, z+1/2'
'x+1/2, -y+1/2, -z'
'-x, y+1/2, -z+1/2'
'-x, -y, -z'
'x-1/2, y, -z-1/2'
'-x-1/2, y-1/2, z'
'x, -y-1/2, z-1/2'

loop_
_atom_site_label
_atom_site_type_symbol
_atom_site_fract_x
_atom_site_fract_y
_atom_site_fract_z
_atom_site_U_iso_or_equiv
_atom_site_adp_type
_atom_site_occupancy
_atom_site_symmetry_multiplicity
_atom_site_calc_flag
_atom_site_refinement_flags
Cd1 Cd 0.39271(3) 0.21474(4) 0.13460(3) 0.02045(19) Uani 1 1 d .
Cd2 Cd 0.5000 0.5000 0.0000 0.0173(2) Uani 1 2 d S
Br1 Br 0.53682(4) 0.22915(6) 0.03840(3) 0.0233(2) Uani 1 1 d .
C1 C 0.2164(3) 0.4141(5) 0.1081(3) 0.0177(11) Uani 1 1 d .
C2 C 0.1505(3) 0.3293(6) 0.1557(3) 0.0208(12) Uani 1 1 d .
H2A H 0.1505 0.2375 0.1336 0.025 Uiso 1 1 calc R
H2B H 0.0881 0.3660 0.1493 0.025 Uiso 1 1 calc R
C3 C 0.1730(4) 0.3219(7) 0.2445(4) 0.0270(13) Uani 1 1 d .
H3A H 0.1730 0.4131 0.2674 0.032 Uiso 1 1 calc R
H3B H 0.1256 0.2688 0.2722 0.032 Uiso 1 1 calc R
C4 C 0.2761(4) 0.2351(8) 0.3411(4) 0.0367(16) Uani 1 1 d .
H4A H 0.2557 0.1434 0.3544 0.044 Uiso 1 1 calc R
H4B H 0.2396 0.2990 0.3728 0.044 Uiso 1 1 calc R
C5 C 0.3776(4) 0.2509(7) 0.3609(4) 0.0272(14) Uani 1 1 d .
H5A H 0.3988 0.3388 0.3413 0.033 Uiso 1 1 calc R
H5B H 0.3851 0.2501 0.4193 0.033 Uiso 1 1 calc R
C6 C 0.4380(3) 0.1415(5) 0.3250(3) 0.0153(11) Uani 1 1 d .
N1 N 0.2991(3) 0.3734(4) 0.0817(2) 0.0169(9) Uani 1 1 d .
N2 N 0.3339(3) 0.4772(5) 0.0375(3) 0.0192(10) Uani 1 1 d .
N3 N 0.2750(3) 0.5772(5) 0.0369(3) 0.0224(11) Uani 1 1 d .
N4 N 0.1995(3) 0.5410(5) 0.0822(3) 0.0207(10) Uani 1 1 d .
N5 N 0.4535(3) 0.1259(5) 0.2455(3) 0.0205(10) Uani 1 1 d .
N6 N 0.5123(3) 0.0175(5) 0.2390(3) 0.0220(11) Uani 1 1 d .
N7 N 0.5293(3) -0.0285(5) 0.3107(3) 0.0196(10) Uani 1 1 d .
N8 N 0.4829(3) 0.0482(5) 0.3657(3) 0.0185(10) Uani 1 1 d .
O1 O 0.2621(3) 0.2605(5) 0.2564(3) 0.0342(11) Uani 1 1 d .

loop_
_atom_site_aniso_label
_atom_site_aniso_U_11
_atom_site_aniso_U_22
_atom_site_aniso_U_33
_atom_site_aniso_U_23
_atom_site_aniso_U_13
_atom_site_aniso_U_12
Cd1 0.0205(3) 0.0278(3) 0.0130(3) 0.00947(17) -0.00250(15) -0.00023(16)
Cd2 0.0232(3) 0.0233(3) 0.0053(3) -0.0005(2) 0.0008(2) -0.0039(2)
Br1 0.0261(3) 0.0260(4) 0.0177(3) 0.0035(2) 0.0071(2) 0.0021(2)
C1 0.020(3) 0.021(3) 0.012(3) -0.003(2) -0.002(2) -0.001(2)
C2 0.015(2) 0.023(3) 0.024(3) 0.004(3) 0.002(2) 0.004(2)
C3 0.021(3) 0.037(3) 0.022(3) 0.005(3) 0.005(2) 0.005(3)
C4 0.032(3) 0.060(5) 0.018(3) 0.009(3) 0.004(3) 0.015(3)
C5 0.037(4) 0.031(3) 0.014(3) 0.000(3) -0.008(3) 0.008(3)
C6 0.016(2) 0.021(3) 0.008(3) -0.002(2) -0.006(2) -0.003(2)
N1 0.016(2) 0.021(2) 0.014(2) 0.002(2) -0.0017(17) -0.0011(18)
N2 0.019(2) 0.024(3) 0.014(2) 0.002(2) 0.0005(18) -0.0038(19)
N3 0.021(2) 0.027(3) 0.019(3) 0.006(2) 0.0079(18) 0.001(2)
N4 0.023(2) 0.025(2) 0.015(2) 0.002(2) 0.0041(19) 0.002(2)
N5 0.024(2) 0.027(3) 0.010(2) 0.006(2) 0.0010(18) 0.0010(19)
N6 0.023(2) 0.030(3) 0.013(2) 0.001(2) 0.0028(19) 0.005(2)
N7 0.026(2) 0.027(2) 0.006(2) 0.000(2) -0.0015(19) 0.005(2)
N8 0.025(2) 0.025(3) 0.005(2) 0.003(2) 0.0002(17) 0.003(2)
O1 0.026(2) 0.061(3) 0.016(2) 0.004(2) 0.0008(17) 0.014(2)

loop_
_atom_type_symbol
_atom_type_description
_atom_type_scat_dispersion_real
_atom_type_scat_dispersion_imag
_atom_type_scat_source
C C 0.0033 0.0016 'International Tables Vol C Tables 4.2.6.8 and 6.1.1.4'
H H 0.0000 0.0000 'International Tables Vol C Tables 4.2.6.8 and 6.1.1.4'
O O 0.0106 0.0060 'International Tables Vol C Tables 4.2.6.8 and 6.1.1.4'
N N 0.0061 0.0033 'International Tables Vol C Tables 4.2.6.8 and 6.1.1.4'
Br Br -0.2901 2.4595 'International Tables Vol C Tables 4.2.6.8 and 6.1.1.4'
Cd Cd -0.8075 1.2024 'International Tables Vol C Tables 4.2.6.8 and 6.1.1.4'

loop_
_geom_angle_atom_site_label_1
_geom_angle_atom_site_label_2
_geom_angle_atom_site_label_3
_geom_angle
_geom_angle_site_symmetry_1
_geom_angle_site_symmetry_3
N5 Cd1 N1 146.83(16) . .
N5 Cd1 N4 104.14(16) . 7_655
N1 Cd1 N4 91.31(15) . 7_655
N5 Cd1 Br1 102.34(11) . .
N1 Cd1 Br1 101.54(11) . .
N4 Cd1 Br1 105.27(11) 7_655 .
N8 Cd2 N8 180.00(5) 8_565 4_655
N8 Cd2 N2 83.02(15) 8_565 5_665
N8 Cd2 N2 96.98(15) 4_655 5_665
N8 Cd2 N2 96.98(15) 8_565 .
N8 Cd2 N2 83.02(15) 4_655 .
N2 Cd2 N2 180.00(5) 5_665 .
N8 Cd2 Br1 92.55(12) 8_565 .
N8 Cd2 Br1 87.45(12) 4_655 .
N2 Cd2 Br1 87.74(11) 5_665 .
N2 Cd2 Br1 92.26(11) . .
N8 Cd2 Br1 87.45(12) 8_565 5_665
N8 Cd2 Br1 92.55(12) 4_655 5_665
N2 Cd2 Br1 92.26(11) 5_665 5_665
N2 Cd2 Br1 87.74(11) . 5_665
Br1 Cd2 Br1 180.00(2) . 5_665
Cd1 Br1 Cd2 92.309(18) . .
N1 C1 N4 109.7(4) . .
N1 C1 C2 125.1(5) . .
N4 C1 C2 125.1(5) . .
C1 C2 C3 114.0(5) . .
C1 C2 H2A 108.7 . .
C3 C2 H2A 108.7 . .
C1 C2 H2B 108.7 . .
C3 C2 H2B 108.7 . .
H2A C2 H2B 107.6 . .
O1 C3 C2 110.2(5) . .
O1 C3 H3A 109.6 . .
C2 C3 H3A 109.6 . .
O1 C3 H3B 109.6 . .
C2 C3 H3B 109.6 . .
H3A C3 H3B 108.1 . .
O1 C4 C5 109.3(5) . .
O1 C4 H4A 109.8 . .
C5 C4 H4A 109.8 . .
O1 C4 H4B 109.8 . .
C5 C4 H4B 109.8 . .
H4A C4 H4B 108.3 . .
C6 C5 C4 113.6(5) . .
C6 C5 H5A 108.9 . .
C4 C5 H5A 108.9 . .
C6 C5 H5B 108.9 . .
C4 C5 H5B 108.9 . .
H5A C5 H5B 107.7 . .
N8 C6 N5 110.0(5) . .
N8 C6 C5 125.6(5) . .
N5 C6 C5 124.4(5) . .
C1 N1 N2 106.4(4) . .
C1 N1 Cd1 128.3(4) . .
N2 N1 Cd1 121.0(3) . .
N3 N2 N1 109.5(4) . .
N3 N2 Cd2 124.0(3) . .
N1 N2 Cd2 124.1(3) . .
N2 N3 N4 108.5(4) . .
C1 N4 N3 105.9(4) . .
C1 N4 Cd1 131.7(3) . 7_665
N3 N4 Cd1 117.7(3) . 7_665
C6 N5 N6 105.6(4) . .
C6 N5 Cd1 134.6(4) . .
N6 N5 Cd1 119.2(3) . .
N7 N6 N5 108.5(4) . .
N6 N7 N8 109.2(4) . .
C6 N8 N7 106.6(4) . .
C6 N8 Cd2 134.3(4) . 4_645
N7 N8 Cd2 119.0(3) . 4_645
C3 O1 C4 109.4(4) . .

loop_
_geom_bond_atom_site_label_1
_geom_bond_atom_site_label_2
_geom_bond_distance
_geom_bond_site_symmetry_2
Cd1 N5 2.207(4) .
Cd1 N1 2.232(4) .
Cd1 N4 2.323(4) 7_655
Cd1 Br1 2.6095(7) .
Cd2 N8 2.281(4) 8_565
Cd2 N8 2.281(4) 4_655
Cd2 N2 2.470(4) 5_665
Cd2 N2 2.470(4) .
Cd2 Br1 2.7800(6) .
Cd2 Br1 2.7800(6) 5_665
C1 N1 1.324(6) .
C1 N4 1.337(7) .
C1 C2 1.483(7) .
C2 C3 1.504(8) .
C2 H2A 0.9700 .
C2 H2B 0.9700 .
C3 O1 1.425(7) .
C3 H3A 0.9700 .
C3 H3B 0.9700 .
C4 O1 1.436(8) .
C4 C5 1.500(9) .
C4 H4A 0.9700 .
C4 H4B 0.9700 .
C5 C6 1.500(8) .
C5 H5A 0.9700 .
C5 H5B 0.9700 .
C6 N8 1.305(7) .
C6 N5 1.341(7) .
N1 N2 1.348(6) .
N2 N3 1.294(6) .
N3 N4 1.362(6) .
N4 Cd1 2.323(4) 7_665
N5 N6 1.360(6) .
N6 N7 1.290(7) .
N7 N8 1.352(6) .
N8 Cd2 2.281(4) 4_645

loop_
_geom_torsion_atom_site_label_1
_geom_torsion_atom_site_label_2
_geom_torsion_atom_site_label_3
_geom_torsion_atom_site_label_4
_geom_torsion
_geom_torsion_site_symmetry_1
_geom_torsion_site_symmetry_4
N5 Cd1 Br1 Cd2 -130.40(13) . .
N1 Cd1 Br1 Cd2 26.42(11) . .
N4 Cd1 Br1 Cd2 121.01(11) 7_655 .
N8 Cd2 Br1 Cd1 -119.67(11) 8_565 .
N8 Cd2 Br1 Cd1 60.33(11) 4_655 .
N2 Cd2 Br1 Cd1 157.42(11) 5_665 .
N2 Cd2 Br1 Cd1 -22.58(11) . .
Br1 Cd2 Br1 Cd1 -28(2) 5_665 .
N1 C1 C2 C3 80.8(7) . .
N4 C1 C2 C3 -102.4(6) . .
C1 C2 C3 O1 -62.0(7) . .
O1 C4 C5 C6 -68.8(7) . .
C4 C5 C6 N8 -112.6(6) . .
C4 C5 C6 N5 67.5(7) . .
N4 C1 N1 N2 -0.8(6) . .
C2 C1 N1 N2 176.4(5) . .
N4 C1 N1 Cd1 155.6(3) . .
C2 C1 N1 Cd1 -27.2(7) . .
N5 Cd1 N1 C1 -42.1(6) . .
N4 Cd1 N1 C1 76.7(4) 7_655 .
Br1 Cd1 N1 C1 -177.4(4) . .
N5 Cd1 N1 N2 111.3(4) . .
N4 Cd1 N1 N2 -129.9(4) 7_655 .
Br1 Cd1 N1 N2 -24.1(4) . .
C1 N1 N2 N3 0.1(6) . .
Cd1 N1 N2 N3 -158.4(3) . .
C1 N1 N2 Cd2 163.0(3) . .
Cd1 N1 N2 Cd2 4.5(5) . .
N8 Cd2 N2 N3 -90.9(4) 8_565 .
N8 Cd2 N2 N3 89.1(4) 4_655 .
N2 Cd2 N2 N3 -58.9(4) 5_665 .
Br1 Cd2 N2 N3 176.3(4) . .
Br1 Cd2 N2 N3 -3.7(4) 5_665 .
N8 Cd2 N2 N1 108.7(4) 8_565 .
N8 Cd2 N2 N1 -71.3(4) 4_655 .
N2 Cd2 N2 N1 140.6(4) 5_665 .
Br1 Cd2 N2 N1 15.8(4) . .
Br1 Cd2 N2 N1 -164.2(4) 5_665 .
N1 N2 N3 N4 0.6(6) . .
Cd2 N2 N3 N4 -162.3(3) . .
N1 C1 N4 N3 1.1(6) . .
C2 C1 N4 N3 -176.1(5) . .
N1 C1 N4 Cd1 -153.4(4) . 7_665
C2 C1 N4 Cd1 29.4(8) . 7_665
N2 N3 N4 C1 -1.0(6) . .
N2 N3 N4 Cd1 157.7(3) . 7_665
N8 C6 N5 N6 -0.8(6) . .
C5 C6 N5 N6 179.2(5) . .
N8 C6 N5 Cd1 169.7(4) . .
C5 C6 N5 Cd1 -10.4(8) . .
N1 Cd1 N5 C6 10.1(7) . .
N4 Cd1 N5 C6 -105.3(5) 7_655 .
Br1 Cd1 N5 C6 145.2(5) . .
N1 Cd1 N5 N6 179.6(3) . .
N4 Cd1 N5 N6 64.2(4) 7_655 .
Br1 Cd1 N5 N6 -45.3(4) . .
C6 N5 N6 N7 0.6(6) . .
Cd1 N5 N6 N7 -171.6(3) . .
N5 N6 N7 N8 -0.3(6) . .
N5 C6 N8 N7 0.6(6) . .
C5 C6 N8 N7 -179.3(5) . .
N5 C6 N8 Cd2 178.2(4) . 4_645
C5 C6 N8 Cd2 -1.7(8) . 4_645
N6 N7 N8 C6 -0.2(6) . .
N6 N7 N8 Cd2 -178.3(3) . 4_645
C2 C3 O1 C4 -171.1(5) . .
C5 C4 O1 C3 -146.9(5) . .
